data_4513267
loop_
_publ_author_name
'Suresh, Kuthuru'
'Minkov, Vasily S.'
'Namila, Kranthi Kumar'
'Derevyannikova, Elizaveta'
'Losev, Evgeniy'
'Nangia, Ashwini'
'Boldyreva, Elena V.'

_publ_section_title
;
 Novel Synthons in Sulfamethizole Cocrystals: Structure--Property
 Relations and Solubility
;
_journal_issue 7
_journal_name_full 'Crystal Growth &amp; Design'
_journal_page_first 3498
_journal_paper_doi 10.1021/acs.cgd.5b00587
_journal_volume 15
_journal_year 2015
_chemical_formula_moiety 'C9 H10 N4 O2 S2, C7 H8 N2 O'
_chemical_formula_sum 'C16 H18 N6 O3 S2'
_chemical_formula_weight 406.48
_chemical_melting_point 448.0(10)
_chemical_name_common 'Sulfamethizole-4-aminobenzamide cocrystal'
_chemical_name_systematic
; 
 4-Amino-N-methyl-3H-1,3,4-thiadiazol-2-ylidene-benzenesulfonamide-4-Aminobenzamide
;
_space_group_IT_number 2
_symmetry_cell_setting triclinic
_symmetry_space_group_name_Hall '-P 1'
_symmetry_space_group_name_H-M 'P -1'
_atom_sites_solution_hydrogens geom
_atom_sites_solution_primary direct
_atom_sites_solution_secondary difmap
_audit_creation_method SHELXL-97
_cell_angle_alpha 99.534(3)
_cell_angle_beta 98.720(3)
_cell_angle_gamma 90.086(3)
_cell_formula_units_Z 8
_cell_length_a 13.5102(6)
_cell_length_b 15.2418(6)
_cell_length_c 18.3238(7)
_cell_measurement_temperature 100(2)
_cell_volume 3676.7(3)
_computing_structure_refinement 'SHELXL-97 (Sheldrick, 1997)'
_computing_structure_solution 'SHELXS-97 (Sheldrick, 1990)'
_diffrn_ambient_temperature 100(2)
_diffrn_measured_fraction_theta_full 0.999
_diffrn_measured_fraction_theta_max 0.999
_diffrn_radiation_monochromator graphite
_diffrn_radiation_source 'fine-focus sealed tube'
_diffrn_radiation_type MoK\a
_diffrn_radiation_wavelength 0.71073
_diffrn_reflns_av_R_equivalents 0.0737
_diffrn_reflns_av_sigmaI/netI 0.0638
_diffrn_reflns_limit_h_max 17
_diffrn_reflns_limit_h_min -17
_diffrn_reflns_limit_k_max 19
_diffrn_reflns_limit_k_min -19
_diffrn_reflns_limit_l_max 23
_diffrn_reflns_limit_l_min -23
_diffrn_reflns_number 59096
_diffrn_reflns_theta_full 27.10
_diffrn_reflns_theta_max 27.10
_diffrn_reflns_theta_min 1.53
_exptl_absorpt_coefficient_mu 0.321
_exptl_absorpt_correction_T_max 0.9535
_exptl_absorpt_correction_T_min 0.9357
_exptl_crystal_colour colorless
_exptl_crystal_density_diffrn 1.469
_exptl_crystal_density_method 'not measured'
_exptl_crystal_description block
_exptl_crystal_F_000 1696
_exptl_crystal_size_max 0.21
_exptl_crystal_size_mid 0.17
_exptl_crystal_size_min 0.15
_refine_diff_density_max 1.357
_refine_diff_density_min -0.727
_refine_diff_density_rms 0.125
_refine_ls_extinction_method none
_refine_ls_goodness_of_fit_ref 1.116
_refine_ls_hydrogen_treatment mixed
_refine_ls_matrix_type full
_refine_ls_number_parameters 989
_refine_ls_number_reflns 16205
_refine_ls_number_restraints 0
_refine_ls_restrained_S_all 1.116
_refine_ls_R_factor_all 0.1251
_refine_ls_R_factor_gt 0.0943
_refine_ls_shift/su_max 0.000
_refine_ls_shift/su_mean 0.000
_refine_ls_structure_factor_coef Fsqd
_refine_ls_weighting_details 'calc w=1/[\s^2^(Fo^2^)+(0.0822P)^2^+18.7757P] where P=(Fo^2^+2Fc^2^)/3'
_refine_ls_weighting_scheme calc
_refine_ls_wR_factor_gt 0.2256
_refine_ls_wR_factor_ref 0.2399
_reflns_number_gt 11776
_reflns_number_total 16205
_reflns_threshold_expression >2sigma(I)
_cod_data_source_file cg5b00587_si_001.cif
_cod_data_source_block SMT-ABA
_cod_depositor_comments
;
The following automatic conversions were performed:

'_chemical_melting_point' value '447-449K' was changed to '448.0(10)'
- the average value was taken and precision was estimated.

Automatic conversion script
Id: cif_fix_values 3271 2015-04-21 07:52:19Z andrius 

 Adding full bibliography for 4513267--4513273.cif.
;
_cod_database_code 4513267

loop_
_symmetry_equiv_pos_as_xyz
'x, y, z'
'-x, -y, -z'

loop_
_atom_site_label
_atom_site_type_symbol
_atom_site_fract_x
_atom_site_fract_y
_atom_site_fract_z
_atom_site_U_iso_or_equiv
_atom_site_adp_type
_atom_site_occupancy
_atom_site_symmetry_multiplicity
_atom_site_calc_flag
_atom_site_refinement_flags
S5 S 0.15301(10) 1.02441(9) 0.24996(8) 0.0254(3) Uani 1 1 d .
S3 S 0.33917(11) 0.45795(9) 0.38670(7) 0.0247(3) Uani 1 1 d .
S7 S 0.15973(11) 1.00251(9) 0.61048(7) 0.0245(3) Uani 1 1 d .
S6 S 0.29890(11) 0.96004(9) 0.39205(7) 0.0248(3) Uani 1 1 d .
S1 S 0.34381(10) 0.63478(9) 0.74555(7) 0.0248(3) Uani 1 1 d .
S2 S 0.20154(11) 0.50371(9) 0.60759(8) 0.0252(3) Uani 1 1 d .
S8 S 0.05964(10) 1.13172(9) 0.74272(7) 0.0250(3) Uani 1 1 d .
S4 S 0.44260(10) 0.52128(9) 0.24987(8) 0.0264(3) Uani 1 1 d .
O9 O 0.2597(3) 0.4649(3) 0.4314(2) 0.0276(8) Uani 1 1 d .
O11 O 0.3932(3) 0.9724(3) 0.4412(2) 0.0277(8) Uani 1 1 d .
O4 O 1.0663(3) 0.4906(3) 0.8506(2) 0.0272(8) Uani 1 1 d .
O10 O 0.4142(3) 0.5270(3) 0.4007(2) 0.0262(8) Uani 1 1 d .
O7 O 0.2721(3) 0.5687(2) 0.5977(2) 0.0267(8) Uani 1 1 d .
O5 O 0.2400(3) 0.9907(3) 0.5659(2) 0.0280(8) Uani 1 1 d .
O8 O 0.1058(3) 0.4957(3) 0.5594(2) 0.0286(8) Uani 1 1 d .
N16 N 0.2163(3) 1.0278(3) 0.6961(3) 0.0254(10) Uani 1 1 d .
N24 N 0.1748(4) 0.5231(3) 0.6919(3) 0.0281(10) Uani 1 1 d .
O12 O 0.2276(3) 1.0288(2) 0.4005(2) 0.0269(8) Uani 1 1 d .
N26 N 1.0838(4) 0.3498(3) 0.2583(3) 0.0278(10) Uani 1 1 d .
H26B H 1.0365 0.3304 0.2958 0.033 Uiso 1 1 d R
H26A H 1.1452 0.3916 0.2905 0.033 Uiso 1 1 d R
N19 N 0.2829(3) 0.4454(3) 0.3011(3) 0.0257(10) Uani 1 1 d .
N22 N 0.2220(3) 0.5757(3) 0.8176(2) 0.0246(9) Uani 1 1 d .
H22 H 0.1702 0.5482 0.8286 0.030 Uiso 1 1 calc R
N11 N 0.3278(4) 0.9442(3) 0.3083(3) 0.0270(10) Uani 1 1 d .
N18 N 0.2900(4) 0.4368(3) 0.1762(3) 0.0247(9) Uani 1 1 d .
H18 H 0.2324 0.4070 0.1645 0.030 Uiso 1 1 calc R
N17 N 0.3414(4) 0.4569(3) 0.1214(3) 0.0253(10) Uani 1 1 d .
O2 O 0.4316(3) 0.8378(3) 0.1494(2) 0.0282(8) Uani 1 1 d .
O14 O 1.1183(3) 0.3419(3) 0.1412(2) 0.0273(8) Uani 1 1 d .
N5 N 0.9892(4) 0.4433(3) 0.7329(3) 0.0322(11) Uani 1 1 d .
H5B H 0.9252 0.4119 0.6949 0.039 Uiso 1 1 d R
H5A H 1.0438 0.4637 0.7012 0.039 Uiso 1 1 d R
O13 O 0.3814(3) 0.9927(3) 0.8557(2) 0.0276(8) Uani 1 1 d .
N15 N 0.2099(3) 1.0789(3) 0.8208(2) 0.0225(9) Uani 1 1 d .
H15 H 0.2668 1.0536 0.8341 0.027 Uiso 1 1 calc R
O6 O 0.0848(3) 1.0654(2) 0.5953(2) 0.0291(9) Uani 1 1 d .
N10 N 0.2779(3) 0.9373(3) 0.1815(2) 0.0240(9) Uani 1 1 d .
H10 H 0.3306 0.9061 0.1718 0.029 Uiso 1 1 calc R
C4 C 0.5320(4) 0.9156(3) 0.8424(3) 0.0225(10) Uani 1 1 d .
C22 C 1.0610(4) 0.3220(3) 0.1845(3) 0.0239(11) Uani 1 1 d .
C45 C 0.1392(4) 1.0045(4) 0.1522(3) 0.0255(11) Uani 1 1 d .
C58 C 0.2374(4) 0.5709(4) 0.7470(3) 0.0241(11) Uani 1 1 d .
C46 C 0.2627(4) 0.9639(3) 0.2516(3) 0.0232(10) Uani 1 1 d .
N25 N 0.4118(4) 0.9475(4) 0.7386(3) 0.0319(11) Uani 1 1 d .
H25A H 0.3445 0.9675 0.7064 0.038 Uiso 1 1 d R
H25B H 0.4618 0.9178 0.7014 0.038 Uiso 1 1 d R
N23 N 0.2902(3) 0.6254(3) 0.8729(3) 0.0258(10) Uani 1 1 d .
N14 N 0.1594(3) 1.1260(3) 0.8732(3) 0.0247(9) Uani 1 1 d .
C36 C 0.4230(4) 0.5002(4) 0.1516(3) 0.0275(12) Uani 1 1 d .
N20 N 0.5352(4) 0.1166(3) 0.4180(3) 0.0283(10) Uani 1 1 d .
H20A H 0.6121 0.0968 0.4192 0.034 Uiso 1 1 d R
H20B H 0.4911 0.0583 0.4206 0.034 Uiso 1 1 d R
N1 N 0.7912(4) 0.8069(3) 0.9454(3) 0.0301(10) Uani 1 1 d .
H1A H 0.8263 0.8151 1.0032 0.036 Uiso 1 1 d R
H1B H 0.8369 0.7632 0.9127 0.036 Uiso 1 1 d R
C11 C 0.7606(4) 0.3472(3) 0.9070(3) 0.0235(11) Uani 1 1 d .
C8 C 0.9090(4) 0.4166(3) 0.8375(3) 0.0226(10) Uani 1 1 d .
N9 N 0.2095(3) 0.9596(3) 0.1246(3) 0.0258(10) Uani 1 1 d .
C50 C 0.0096(4) 0.7313(4) 0.5892(3) 0.0257(11) Uani 1 1 d .
N8 N 0.7195(4) 0.1069(3) 0.0486(3) 0.0351(12) Uani 1 1 d .
H8A H 0.6917 0.0831 -0.0098 0.042 Uiso 1 1 d R
H8B H 0.6698 0.0810 0.0813 0.042 Uiso 1 1 d R
C55 C 0.1698(4) 1.0728(4) 0.7486(3) 0.0244(11) Uani 1 1 d .
C17 C 0.5874(4) 0.7682(3) 0.1617(3) 0.0237(11) Uani 1 1 d .
C9 C 0.9092(4) 0.4388(4) 0.9146(3) 0.0254(11) Uani 1 1 d .
H9 H 0.9600 0.4784 0.9439 0.031 Uiso 1 1 calc R
C18 C 0.5839(4) 0.7553(4) 0.0843(3) 0.0254(11) Uani 1 1 d .
H18A H 0.5330 0.7826 0.0548 0.031 Uiso 1 1 calc R
C48 C 0.1588(4) 0.8248(4) 0.6124(3) 0.0271(11) Uani 1 1 d .
H48 H 0.2297 0.8317 0.6231 0.032 Uiso 1 1 calc R
C5 C 0.5895(4) 0.8578(3) 0.8004(3) 0.0242(11) Uani 1 1 d .
H5 H 0.5695 0.8427 0.7478 0.029 Uiso 1 1 calc R
N21 N 0.3811(4) 0.1475(3) 0.5723(3) 0.0314(11) Uani 1 1 d .
H21A H 0.4575 0.1264 0.5735 0.038 Uiso 1 1 d R
H21B H 0.3348 0.0878 0.5650 0.038 Uiso 1 1 d R
C54 C 0.0790(4) 1.1568(4) 0.8406(3) 0.0258(11) Uani 1 1 d .
N4 N 0.5153(4) 0.8477(3) 0.2659(3) 0.0314(11) Uani 1 1 d .
H4B H 0.5771 0.8278 0.3038 0.038 Uiso 1 1 d R
H4A H 0.4676 0.8908 0.2973 0.038 Uiso 1 1 d R
C41 C 0.2438(4) 0.8590(3) 0.4025(3) 0.0233(11) Uani 1 1 d .
C61 C 0.3572(4) 0.3916(4) 0.5925(3) 0.0257(11) Uani 1 1 d .
H61 H 0.3977 0.4434 0.5953 0.031 Uiso 1 1 calc R
C7 C 0.4376(4) 0.9540(3) 0.8121(3) 0.0248(11) Uani 1 1 d .
C26 C 0.8013(4) 0.1596(4) 0.0834(3) 0.0266(11) Uani 1 1 d .
N6 N 0.6884(4) 0.3168(3) 0.9416(3) 0.0291(10) Uani 1 1 d .
H6A H 0.6234 0.2739 0.9196 0.035 Uiso 1 1 d R
H6B H 0.6890 0.3345 1.0012 0.035 Uiso 1 1 d R
C2 C 0.6465(4) 0.8985(4) 0.9540(3) 0.0257(11) Uani 1 1 d .
H2 H 0.6649 0.9122 1.0068 0.031 Uiso 1 1 calc R
C39 C 0.1017(4) 0.7744(4) 0.4182(3) 0.0268(11) Uani 1 1 d .
H39 H 0.0325 0.7707 0.4221 0.032 Uiso 1 1 calc R
N12 N 0.1179(4) 0.6184(3) 0.4271(3) 0.0316(11) Uani 1 1 d .
H12B H 0.1617 0.5591 0.4239 0.038 Uiso 1 1 d R
H12A H 0.0440 0.5990 0.4354 0.038 Uiso 1 1 d R
C14 C 0.9925(4) 0.4519(3) 0.8061(3) 0.0235(11) Uani 1 1 d .
N3 N 0.7970(4) 0.6136(4) 0.0562(3) 0.0345(12) Uani 1 1 d .
H3B H 0.7959 0.6060 -0.0036 0.041 Uiso 1 1 d R
H3A H 0.8590 0.5760 0.0782 0.041 Uiso 1 1 d R
C27 C 0.8610(4) 0.1994(4) 0.0410(3) 0.0244(11) Uani 1 1 d .
H27 H 0.8454 0.1886 -0.0121 0.029 Uiso 1 1 calc R
C13 C 0.8323(4) 0.3593(4) 0.7955(3) 0.0263(11) Uani 1 1 d .
H13 H 0.8304 0.3433 0.7430 0.032 Uiso 1 1 calc R
C57 C 0.3577(4) 0.6592(4) 0.8434(3) 0.0266(11) Uani 1 1 d .
N13 N -0.0352(4) 0.6485(3) 0.5839(3) 0.0294(10) Uani 1 1 d .
H13B H -0.1158 0.6406 0.5744 0.035 Uiso 1 1 d R
H13A H -0.0046 0.5836 0.5872 0.035 Uiso 1 1 d R
C32 C 0.3402(4) 0.2800(4) 0.3874(3) 0.0259(11) Uani 1 1 d .
H32 H 0.2693 0.2821 0.3761 0.031 Uiso 1 1 calc R
C3 C 0.5629(4) 0.9348(3) 0.9202(3) 0.0243(11) Uani 1 1 d .
H3 H 0.5247 0.9740 0.9501 0.029 Uiso 1 1 calc R
C23 C 0.9691(4) 0.2686(3) 0.1529(3) 0.0232(11) Uani 1 1 d .
C12 C 0.7592(4) 0.3254(4) 0.8295(3) 0.0261(11) Uani 1 1 d .
H12 H 0.7075 0.2870 0.7999 0.031 Uiso 1 1 calc R
C16 C 0.6650(4) 0.7284(4) 0.2038(3) 0.0264(11) Uani 1 1 d .
H16A H 0.6698 0.7369 0.2568 0.032 Uiso 1 1 calc R
C29 C 0.5482(5) 0.2748(4) 0.4188(3) 0.0288(12) Uani 1 1 d .
H29 H 0.6192 0.2724 0.4285 0.035 Uiso 1 1 calc R
C42 C 0.3016(5) 0.7843(4) 0.4044(3) 0.0292(12) Uani 1 1 d .
H42 H 0.3702 0.7879 0.3990 0.035 Uiso 1 1 calc R
C63 C 0.1977(5) 0.3223(4) 0.5943(3) 0.0295(12) Uani 1 1 d .
H63 H 0.1288 0.3279 0.5989 0.035 Uiso 1 1 calc R
C34 C 0.5037(5) 0.3554(4) 0.4108(3) 0.0286(12) Uani 1 1 d .
H34 H 0.5435 0.4081 0.4159 0.034 Uiso 1 1 calc R
C31 C 0.3852(5) 0.2011(4) 0.3962(3) 0.0278(12) Uani 1 1 d .
H31 H 0.3451 0.1485 0.3910 0.033 Uiso 1 1 calc R
C6 C 0.6751(4) 0.8217(4) 0.8335(3) 0.0259(11) Uani 1 1 d .
H6 H 0.7139 0.7834 0.8033 0.031 Uiso 1 1 calc R
C20 C 0.7291(4) 0.6628(4) 0.0912(3) 0.0273(11) Uani 1 1 d .
C60 C 0.3985(4) 0.3076(4) 0.5833(3) 0.0262(11) Uani 1 1 d .
H60 H 0.4677 0.3022 0.5798 0.031 Uiso 1 1 calc R
C47 C 0.0995(4) 0.8992(4) 0.6043(3) 0.0248(11) Uani 1 1 d .
C33 C 0.3992(4) 0.3576(3) 0.3953(3) 0.0238(11) Uani 1 1 d .
C52 C -0.0040(4) 0.8901(4) 0.5899(3) 0.0261(11) Uani 1 1 d .
H52 H -0.0438 0.9407 0.5849 0.031 Uiso 1 1 calc R
C53 C 0.0067(5) 1.2094(4) 0.8821(4) 0.0336(13) Uani 1 1 d .
H53A H 0.0118 1.2719 0.8761 0.050 Uiso 1 1 calc R
H53B H 0.0219 1.2049 0.9353 0.050 Uiso 1 1 calc R
H53C H -0.0615 1.1862 0.8622 0.050 Uiso 1 1 calc R
C30 C 0.4904(4) 0.1971(4) 0.4127(3) 0.0255(11) Uani 1 1 d .
C28 C 0.9418(4) 0.2538(3) 0.0753(3) 0.0241(11) Uani 1 1 d .
H28 H 0.9797 0.2818 0.0455 0.029 Uiso 1 1 calc R
C1 C 0.7054(4) 0.8411(4) 0.9115(3) 0.0249(11) Uani 1 1 d .
C10 C 0.8372(4) 0.4045(4) 0.9492(3) 0.0263(11) Uani 1 1 d .
H10A H 0.8397 0.4200 1.0018 0.032 Uiso 1 1 calc R
C62 C 0.2567(4) 0.3983(3) 0.5976(3) 0.0232(11) Uani 1 1 d .
C24 C 0.9115(4) 0.2278(4) 0.1963(3) 0.0240(11) Uani 1 1 d .
H24A H 0.9294 0.2367 0.2492 0.029 Uiso 1 1 calc R
C49 C 0.1145(5) 0.7423(4) 0.6047(3) 0.0284(12) Uani 1 1 d .
H49 H 0.1549 0.6921 0.6099 0.034 Uiso 1 1 calc R
C44 C 0.0515(5) 1.0369(4) 0.1043(3) 0.0333(13) Uani 1 1 d .
H44A H -0.0100 1.0070 0.1108 0.050 Uiso 1 1 calc R
H44B H 0.0609 1.0235 0.0516 0.050 Uiso 1 1 calc R
H44C H 0.0465 1.1013 0.1191 0.050 Uiso 1 1 calc R
C35 C 0.3296(4) 0.4635(3) 0.2470(3) 0.0228(10) Uani 1 1 d .
C38 C 0.1601(4) 0.6996(3) 0.4212(3) 0.0256(11) Uani 1 1 d .
C21 C 0.5073(4) 0.8196(3) 0.1931(3) 0.0244(11) Uani 1 1 d .
C37 C 0.4958(5) 0.5321(4) 0.1079(4) 0.0358(14) Uani 1 1 d .
H37A H 0.5038 0.5970 0.1209 0.054 Uiso 1 1 calc R
H37B H 0.4709 0.5156 0.0543 0.054 Uiso 1 1 calc R
H37C H 0.5606 0.5049 0.1198 0.054 Uiso 1 1 calc R
C15 C 0.7342(4) 0.6772(4) 0.1697(3) 0.0276(11) Uani 1 1 d .
H15A H 0.7861 0.6512 0.1994 0.033 Uiso 1 1 calc R
C56 C 0.4438(4) 0.7149(4) 0.8886(3) 0.0327(13) Uani 1 1 d .
H56A H 0.5054 0.6978 0.8684 0.049 Uiso 1 1 calc R
H56B H 0.4508 0.7057 0.9408 0.049 Uiso 1 1 calc R
H56C H 0.4316 0.7779 0.8863 0.049 Uiso 1 1 calc R
C40 C 0.1438(4) 0.8546(4) 0.4096(3) 0.0249(11) Uani 1 1 d .
H40 H 0.1041 0.9058 0.4086 0.030 Uiso 1 1 calc R
C64 C 0.2378(5) 0.2397(4) 0.5844(3) 0.0310(13) Uani 1 1 d .
H64 H 0.1966 0.1882 0.5811 0.037 Uiso 1 1 calc R
C25 C 0.8286(4) 0.1746(4) 0.1619(3) 0.0277(12) Uani 1 1 d .
H25 H 0.7896 0.1478 0.1917 0.033 Uiso 1 1 calc R
C19 C 0.6528(4) 0.7038(4) 0.0495(3) 0.0243(11) Uani 1 1 d .
H19A H 0.6483 0.6961 -0.0034 0.029 Uiso 1 1 calc R
C43 C 0.2610(5) 0.7049(4) 0.4138(3) 0.0319(13) Uani 1 1 d .
H43 H 0.3014 0.6541 0.4153 0.038 Uiso 1 1 calc R
C51 C -0.0493(5) 0.8071(4) 0.5830(3) 0.0286(12) Uani 1 1 d .
H51 H -0.1203 0.8010 0.5740 0.034 Uiso 1 1 calc R
C59 C 0.3397(4) 0.2311(4) 0.5792(3) 0.0258(11) Uani 1 1 d .

loop_
_atom_site_aniso_label
_atom_site_aniso_U_11
_atom_site_aniso_U_22
_atom_site_aniso_U_33
_atom_site_aniso_U_23
_atom_site_aniso_U_13
_atom_site_aniso_U_12
S5 0.0279(7) 0.0265(7) 0.0225(6) 0.0054(5) 0.0047(5) 0.0050(5)
S3 0.0306(7) 0.0215(6) 0.0220(6) 0.0027(5) 0.0057(5) 0.0014(5)
S7 0.0309(7) 0.0221(6) 0.0210(6) 0.0040(5) 0.0049(5) 0.0002(5)
S6 0.0310(7) 0.0224(6) 0.0204(6) 0.0033(5) 0.0023(5) -0.0008(5)
S1 0.0269(7) 0.0249(6) 0.0227(6) 0.0030(5) 0.0051(5) -0.0046(5)
S2 0.0307(7) 0.0226(6) 0.0220(6) 0.0032(5) 0.0035(5) 0.0031(5)
S8 0.0262(7) 0.0255(6) 0.0221(6) 0.0028(5) 0.0018(5) 0.0048(5)
S4 0.0265(7) 0.0279(7) 0.0255(7) 0.0067(5) 0.0032(5) -0.0028(5)
O9 0.034(2) 0.030(2) 0.0220(19) 0.0054(16) 0.0121(16) 0.0072(16)
O11 0.029(2) 0.032(2) 0.0213(19) 0.0073(16) -0.0023(15) -0.0043(16)
O4 0.0248(19) 0.031(2) 0.0243(19) 0.0054(16) -0.0010(15) -0.0036(16)
O10 0.028(2) 0.029(2) 0.0218(19) 0.0092(15) -0.0008(15) 0.0014(16)
O7 0.037(2) 0.0203(18) 0.0224(19) 0.0017(15) 0.0055(16) 0.0033(16)
O5 0.033(2) 0.027(2) 0.0244(19) 0.0017(16) 0.0089(16) -0.0034(16)
O8 0.030(2) 0.029(2) 0.0237(19) 0.0021(16) -0.0016(16) 0.0077(16)
N16 0.026(2) 0.028(2) 0.021(2) 0.0001(18) 0.0029(18) 0.0074(18)
N24 0.032(3) 0.028(2) 0.023(2) 0.0006(19) 0.0041(19) -0.0081(19)
O12 0.038(2) 0.0195(18) 0.0241(19) 0.0051(15) 0.0059(16) -0.0039(16)
N26 0.028(2) 0.036(3) 0.018(2) -0.0001(19) 0.0025(18) -0.012(2)
N19 0.026(2) 0.030(2) 0.022(2) 0.0074(19) 0.0030(18) -0.0039(19)
N22 0.026(2) 0.025(2) 0.021(2) 0.0009(18) 0.0005(18) -0.0059(18)
N11 0.035(3) 0.026(2) 0.020(2) 0.0057(18) 0.0040(19) 0.0101(19)
N18 0.031(2) 0.022(2) 0.023(2) 0.0048(18) 0.0076(19) -0.0031(18)
N17 0.030(2) 0.026(2) 0.023(2) 0.0094(18) 0.0096(19) 0.0022(19)
O2 0.026(2) 0.031(2) 0.025(2) 0.0006(16) 0.0004(16) 0.0053(16)
O14 0.026(2) 0.030(2) 0.025(2) 0.0020(16) 0.0054(16) -0.0051(16)
N5 0.037(3) 0.041(3) 0.018(2) 0.008(2) -0.0039(19) -0.021(2)
O13 0.027(2) 0.031(2) 0.025(2) 0.0045(16) 0.0080(16) 0.0051(16)
N15 0.025(2) 0.022(2) 0.019(2) 0.0010(17) 0.0032(17) 0.0044(17)
O6 0.034(2) 0.0221(19) 0.028(2) -0.0031(15) 0.0007(17) 0.0002(16)
N10 0.028(2) 0.023(2) 0.020(2) 0.0045(17) 0.0015(18) 0.0018(18)
C4 0.023(3) 0.021(2) 0.025(3) 0.004(2) 0.006(2) 0.002(2)
C22 0.025(3) 0.020(2) 0.027(3) 0.003(2) 0.006(2) 0.002(2)
C45 0.028(3) 0.025(3) 0.023(3) 0.002(2) 0.001(2) -0.001(2)
C58 0.023(3) 0.025(3) 0.024(3) 0.004(2) 0.002(2) 0.000(2)
C46 0.023(3) 0.023(3) 0.024(3) 0.003(2) 0.005(2) 0.002(2)
N25 0.032(3) 0.045(3) 0.022(2) 0.013(2) 0.010(2) 0.016(2)
N23 0.023(2) 0.027(2) 0.024(2) -0.0015(18) 0.0001(18) -0.0019(18)
N14 0.026(2) 0.025(2) 0.023(2) -0.0014(18) 0.0099(18) 0.0030(18)
C36 0.033(3) 0.023(3) 0.029(3) 0.007(2) 0.010(2) -0.002(2)
N20 0.038(3) 0.023(2) 0.028(2) 0.0084(19) 0.012(2) 0.0040(19)
N1 0.026(2) 0.038(3) 0.025(2) 0.003(2) 0.0019(19) 0.008(2)
C11 0.027(3) 0.023(3) 0.023(3) 0.008(2) 0.006(2) 0.002(2)
C8 0.025(3) 0.020(2) 0.024(3) 0.005(2) 0.003(2) 0.002(2)
N9 0.028(2) 0.025(2) 0.023(2) 0.0065(18) -0.0022(19) 0.0011(18)
C50 0.034(3) 0.022(3) 0.021(3) 0.002(2) 0.007(2) -0.004(2)
N8 0.038(3) 0.037(3) 0.029(3) 0.003(2) 0.003(2) -0.015(2)
C55 0.030(3) 0.024(3) 0.021(3) 0.005(2) 0.005(2) 0.001(2)
C17 0.027(3) 0.021(2) 0.021(3) 0.000(2) 0.001(2) -0.001(2)
C9 0.026(3) 0.022(3) 0.025(3) 0.000(2) -0.001(2) -0.001(2)
C18 0.027(3) 0.024(3) 0.024(3) 0.006(2) 0.002(2) 0.001(2)
C48 0.030(3) 0.026(3) 0.025(3) 0.004(2) 0.006(2) 0.005(2)
C5 0.032(3) 0.024(3) 0.018(2) 0.004(2) 0.007(2) 0.006(2)
N21 0.043(3) 0.024(2) 0.027(2) 0.0069(19) -0.001(2) 0.000(2)
C54 0.029(3) 0.023(3) 0.024(3) 0.000(2) 0.005(2) 0.005(2)
N4 0.036(3) 0.033(3) 0.019(2) -0.0039(19) -0.0069(19) 0.014(2)
C41 0.029(3) 0.020(2) 0.018(2) 0.0005(19) -0.002(2) 0.001(2)
C61 0.031(3) 0.028(3) 0.019(2) 0.004(2) 0.005(2) -0.001(2)
C7 0.030(3) 0.021(3) 0.025(3) 0.005(2) 0.009(2) 0.002(2)
C26 0.025(3) 0.024(3) 0.030(3) 0.002(2) 0.005(2) -0.001(2)
N6 0.027(2) 0.033(3) 0.028(2) 0.002(2) 0.008(2) -0.004(2)
C2 0.032(3) 0.025(3) 0.020(3) 0.002(2) 0.003(2) 0.000(2)
C39 0.033(3) 0.027(3) 0.020(3) 0.001(2) 0.005(2) 0.003(2)
N12 0.043(3) 0.023(2) 0.026(2) 0.0040(19) -0.002(2) -0.002(2)
C14 0.027(3) 0.020(2) 0.024(3) 0.005(2) 0.000(2) 0.001(2)
N3 0.037(3) 0.042(3) 0.028(3) 0.009(2) 0.011(2) 0.016(2)
C27 0.027(3) 0.024(3) 0.023(3) 0.004(2) 0.006(2) 0.001(2)
C13 0.027(3) 0.026(3) 0.024(3) 0.005(2) 0.000(2) 0.000(2)
C57 0.024(3) 0.024(3) 0.031(3) 0.003(2) 0.004(2) -0.004(2)
N13 0.037(3) 0.020(2) 0.032(3) 0.0028(19) 0.011(2) -0.0016(19)
C32 0.030(3) 0.025(3) 0.022(3) 0.004(2) 0.003(2) 0.000(2)
C3 0.030(3) 0.021(2) 0.022(3) -0.001(2) 0.009(2) -0.001(2)
C23 0.025(3) 0.018(2) 0.026(3) 0.000(2) 0.007(2) 0.000(2)
C12 0.028(3) 0.023(3) 0.025(3) 0.002(2) 0.000(2) -0.002(2)
C16 0.029(3) 0.027(3) 0.021(3) 0.003(2) -0.001(2) 0.000(2)
C29 0.037(3) 0.027(3) 0.024(3) 0.007(2) 0.006(2) 0.003(2)
C42 0.032(3) 0.023(3) 0.030(3) 0.001(2) 0.002(2) 0.002(2)
C63 0.031(3) 0.026(3) 0.031(3) 0.009(2) -0.003(2) -0.005(2)
C34 0.039(3) 0.023(3) 0.024(3) 0.006(2) 0.004(2) -0.002(2)
C31 0.039(3) 0.020(3) 0.026(3) 0.005(2) 0.008(2) -0.004(2)
C6 0.028(3) 0.028(3) 0.023(3) 0.003(2) 0.008(2) 0.004(2)
C20 0.032(3) 0.024(3) 0.026(3) 0.002(2) 0.006(2) 0.006(2)
C60 0.033(3) 0.029(3) 0.017(2) 0.005(2) 0.003(2) -0.001(2)
C47 0.032(3) 0.023(3) 0.019(2) 0.003(2) 0.005(2) 0.002(2)
C33 0.035(3) 0.020(2) 0.018(2) 0.0042(19) 0.007(2) 0.002(2)
C52 0.032(3) 0.023(3) 0.023(3) 0.003(2) 0.003(2) 0.001(2)
C53 0.033(3) 0.035(3) 0.032(3) 0.004(3) 0.006(2) 0.011(2)
C30 0.036(3) 0.025(3) 0.015(2) 0.003(2) 0.006(2) 0.008(2)
C28 0.028(3) 0.021(2) 0.025(3) 0.006(2) 0.008(2) 0.004(2)
C1 0.022(3) 0.026(3) 0.028(3) 0.007(2) 0.006(2) 0.000(2)
C10 0.031(3) 0.023(3) 0.022(3) -0.003(2) 0.003(2) 0.002(2)
C62 0.028(3) 0.023(3) 0.017(2) 0.006(2) -0.002(2) -0.003(2)
C24 0.026(3) 0.026(3) 0.019(2) 0.002(2) 0.002(2) 0.002(2)
C49 0.039(3) 0.023(3) 0.025(3) 0.005(2) 0.009(2) 0.008(2)
C44 0.033(3) 0.035(3) 0.030(3) 0.005(2) -0.001(2) 0.007(2)
C35 0.029(3) 0.019(2) 0.022(3) 0.006(2) 0.007(2) 0.001(2)
C38 0.041(3) 0.021(2) 0.013(2) 0.0015(19) -0.004(2) -0.003(2)
C21 0.028(3) 0.018(2) 0.026(3) 0.001(2) 0.004(2) -0.001(2)
C37 0.037(3) 0.037(3) 0.035(3) 0.006(3) 0.012(3) -0.002(3)
C15 0.031(3) 0.026(3) 0.025(3) 0.003(2) 0.003(2) 0.002(2)
C56 0.029(3) 0.037(3) 0.030(3) 0.004(2) 0.001(2) -0.011(2)
C40 0.032(3) 0.023(3) 0.020(2) 0.005(2) 0.005(2) 0.003(2)
C64 0.037(3) 0.021(3) 0.033(3) 0.009(2) -0.006(2) -0.006(2)
C25 0.030(3) 0.028(3) 0.027(3) 0.005(2) 0.012(2) -0.002(2)
C19 0.028(3) 0.024(3) 0.022(3) 0.005(2) 0.006(2) 0.000(2)
C43 0.036(3) 0.022(3) 0.034(3) 0.005(2) -0.003(3) 0.002(2)
C51 0.035(3) 0.025(3) 0.025(3) 0.002(2) 0.005(2) 0.000(2)
C59 0.040(3) 0.023(3) 0.013(2) 0.0026(19) -0.001(2) 0.003(2)

loop_
_atom_type_symbol
_atom_type_description
_atom_type_scat_dispersion_real
_atom_type_scat_dispersion_imag
_atom_type_scat_source
C C 0.0033 0.0016 'International Tables Vol C Tables 4.2.6.8 and 6.1.1.4'
O O 0.0106 0.0060 'International Tables Vol C Tables 4.2.6.8 and 6.1.1.4'
N N 0.0061 0.0033 'International Tables Vol C Tables 4.2.6.8 and 6.1.1.4'
S S 0.1246 0.1234 'International Tables Vol C Tables 4.2.6.8 and 6.1.1.4'
H H 0.0000 0.0000 'International Tables Vol C Tables 4.2.6.8 and 6.1.1.4'

loop_
_geom_angle_atom_site_label_1
_geom_angle_atom_site_label_2
_geom_angle_atom_site_label_3
_geom_angle
C46 S5 C45 88.5(3)
O10 S3 O9 119.1(2)
O10 S3 N19 110.9(2)
O9 S3 N19 104.9(2)
O10 S3 C33 107.8(3)
O9 S3 C33 107.9(2)
N19 S3 C33 105.5(3)
O6 S7 O5 119.1(2)
O6 S7 N16 110.2(2)
O5 S7 N16 104.5(2)
O6 S7 C47 107.8(3)
O5 S7 C47 108.5(2)
N16 S7 C47 106.0(3)
O12 S6 O11 117.6(2)
O12 S6 N11 110.9(2)
O11 S6 N11 105.0(2)
O12 S6 C41 108.9(3)
O11 S6 C41 107.8(2)
N11 S6 C41 105.9(3)
C58 S1 C57 88.2(3)
O7 S2 O8 117.8(2)
O7 S2 N24 110.5(2)
O8 S2 N24 104.9(3)
O7 S2 C62 109.0(2)
O8 S2 C62 107.9(2)
N24 S2 C62 106.1(3)
C55 S8 C54 88.3(3)
C35 S4 C36 88.2(3)
C55 N16 S7 120.6(4)
C58 N24 S2 120.5(4)
C22 N26 H26B 120.1
C22 N26 H26A 130.6
H26B N26 H26A 109.3
C35 N19 S3 121.0(4)
C58 N22 N23 117.6(4)
C58 N22 H22 121.2
N23 N22 H22 121.2
C46 N11 S6 119.7(4)
C35 N18 N17 118.2(5)
C35 N18 H18 120.9
N17 N18 H18 120.9
C36 N17 N18 109.9(5)
C14 N5 H5B 121.0
C14 N5 H5A 129.5
H5B N5 H5A 109.5
C55 N15 N14 117.7(5)
C55 N15 H15 121.2
N14 N15 H15 121.2
C46 N10 N9 118.3(5)
C46 N10 H10 120.9
N9 N10 H10 120.9
C5 C4 C3 117.6(5)
C5 C4 C7 124.9(5)
C3 C4 C7 117.4(5)
O14 C22 N26 120.0(5)
O14 C22 C23 119.3(5)
N26 C22 C23 120.7(5)
N9 C45 C44 122.8(5)
N9 C45 S5 114.9(4)
C44 C45 S5 122.3(4)
N24 C58 N22 119.9(5)
N24 C58 S1 131.1(4)
N22 C58 S1 109.0(4)
N10 C46 N11 120.0(5)
N10 C46 S5 108.5(4)
N11 C46 S5 131.4(4)
C7 N25 H25A 130.2
C7 N25 H25B 120.1
H25A N25 H25B 109.7
C57 N23 N22 109.7(5)
C54 N14 N15 109.9(4)
N17 C36 C37 123.6(5)
N17 C36 S4 114.9(4)
C37 C36 S4 121.5(4)
C30 N20 H20A 131.9
C30 N20 H20B 120.7
H20A N20 H20B 107.3
C1 N1 H1A 131.9
C1 N1 H1B 120.5
H1A N1 H1B 107.6
N6 C11 C12 122.0(5)
N6 C11 C10 119.6(5)
C12 C11 C10 118.4(5)
C9 C8 C13 117.9(5)
C9 C8 C14 117.7(5)
C13 C8 C14 124.3(5)
C45 N9 N10 109.8(5)
N13 C50 C49 120.5(5)
N13 C50 C51 120.6(5)
C49 C50 C51 118.9(5)
C26 N8 H8A 131.9
C26 N8 H8B 120.3
H8A N8 H8B 107.7
N16 C55 N15 119.6(5)
N16 C55 S8 131.4(4)
N15 C55 S8 108.9(4)
C18 C17 C16 117.7(5)
C18 C17 C21 117.5(5)
C16 C17 C21 124.7(5)
C10 C9 C8 121.5(5)
C10 C9 H9 119.3
C8 C9 H9 119.3
C19 C18 C17 121.6(5)
C19 C18 H18A 119.2
C17 C18 H18A 119.2
C49 C48 C47 120.0(5)
C49 C48 H48 120.0
C47 C48 H48 120.0
C6 C5 C4 121.4(5)
C6 C5 H5 119.3
C4 C5 H5 119.3
C59 N21 H21A 132.0
C59 N21 H21B 121.3
H21A N21 H21B 106.7
N14 C54 C53 123.1(5)
N14 C54 S8 115.2(4)
C53 C54 S8 121.7(4)
C21 N4 H4B 120.5
C21 N4 H4A 129.9
H4B N4 H4A 109.6
C40 C41 C42 120.1(5)
C40 C41 S6 120.2(4)
C42 C41 S6 119.6(4)
C62 C61 C60 118.9(5)
C62 C61 H61 120.6
C60 C61 H61 120.6
O13 C7 N25 120.0(5)
O13 C7 C4 120.3(5)
N25 C7 C4 119.6(5)
N8 C26 C27 120.3(5)
N8 C26 C25 121.6(5)
C27 C26 C25 118.1(5)
C11 N6 H6A 131.1
C11 N6 H6B 121.9
H6A N6 H6B 107.0
C3 C2 C1 120.7(5)
C3 C2 H2 119.7
C1 C2 H2 119.7
C40 C39 C38 120.4(5)
C40 C39 H39 119.8
C38 C39 H39 119.8
C38 N12 H12B 120.6
C38 N12 H12A 132.6
H12B N12 H12A 106.8
O4 C14 N5 121.0(5)
O4 C14 C8 118.8(5)
N5 C14 C8 120.2(5)
C20 N3 H3B 122.1
C20 N3 H3A 130.8
H3B N3 H3A 107.1
C28 C27 C26 120.8(5)
C28 C27 H27 119.6
C26 C27 H27 119.6
C12 C13 C8 121.0(5)
C12 C13 H13 119.5
C8 C13 H13 119.5
N23 C57 C56 122.8(5)
N23 C57 S1 115.4(4)
C56 C57 S1 121.8(4)
C50 N13 H13B 120.5
C50 N13 H13A 132.1
H13B N13 H13A 107.4
C31 C32 C33 119.7(5)
C31 C32 H32 120.2
C33 C32 H32 120.2
C2 C3 C4 121.7(5)
C2 C3 H3 119.1
C4 C3 H3 119.1
C28 C23 C24 118.8(5)
C28 C23 C22 117.6(5)
C24 C23 C22 123.5(5)
C13 C12 C11 120.8(5)
C13 C12 H12 119.6
C11 C12 H12 119.6
C15 C16 C17 121.1(5)
C15 C16 H16A 119.4
C17 C16 H16A 119.4
C34 C29 C30 121.1(6)
C34 C29 H29 119.5
C30 C29 H29 119.5
C43 C42 C41 120.9(6)
C43 C42 H42 119.5
C41 C42 H42 119.5
C64 C63 C62 120.7(6)
C64 C63 H63 119.6
C62 C63 H63 119.6
C29 C34 C33 118.9(5)
C29 C34 H34 120.6
C33 C34 H34 120.6
C32 C31 C30 120.7(5)
C32 C31 H31 119.7
C30 C31 H31 119.7
C5 C6 C1 120.6(5)
C5 C6 H6 119.7
C1 C6 H6 119.7
N3 C20 C19 120.0(5)
N3 C20 C15 122.1(5)
C19 C20 C15 117.8(5)
C61 C60 C59 121.0(5)
C61 C60 H60 119.5
C59 C60 H60 119.5
C52 C47 C48 120.5(5)
C52 C47 S7 121.2(4)
C48 C47 S7 118.3(4)
C34 C33 C32 120.8(5)
C34 C33 S3 120.7(4)
C32 C33 S3 118.5(4)
C51 C52 C47 119.9(5)
C51 C52 H52 120.1
C47 C52 H52 120.1
C54 C53 H53A 109.5
C54 C53 H53B 109.5
H53A C53 H53B 109.5
C54 C53 H53C 109.5
H53A C53 H53C 109.5
H53B C53 H53C 109.5
N20 C30 C29 120.8(5)
N20 C30 C31 120.2(5)
C29 C30 C31 118.9(5)
C27 C28 C23 121.2(5)
C27 C28 H28 119.4
C23 C28 H28 119.4
N1 C1 C2 120.5(5)
N1 C1 C6 121.5(5)
C2 C1 C6 118.0(5)
C9 C10 C11 120.4(5)
C9 C10 H10A 119.8
C11 C10 H10A 119.8
C61 C62 C63 120.5(5)
C61 C62 S2 120.0(4)
C63 C62 S2 119.5(4)
C25 C24 C23 120.1(5)
C25 C24 H24A 120.0
C23 C24 H24A 120.0
C48 C49 C50 120.5(5)
C48 C49 H49 119.7
C50 C49 H49 119.7
C45 C44 H44A 109.5
C45 C44 H44B 109.5
H44A C44 H44B 109.5
C45 C44 H44C 109.5
H44A C44 H44C 109.5
H44B C44 H44C 109.5
N19 C35 N18 120.0(5)
N19 C35 S4 131.2(4)
N18 C35 S4 108.8(4)
N12 C38 C39 120.8(6)
N12 C38 C43 119.5(5)
C39 C38 C43 119.5(5)
O2 C21 N4 120.6(5)
O2 C21 C17 119.0(5)
N4 C21 C17 120.4(5)
C36 C37 H37A 109.5
C36 C37 H37B 109.5
H37A C37 H37B 109.5
C36 C37 H37C 109.5
H37A C37 H37C 109.5
H37B C37 H37C 109.5
C16 C15 C20 120.9(5)
C16 C15 H15A 119.5
C20 C15 H15A 119.5
C57 C56 H56A 109.5
C57 C56 H56B 109.5
H56A C56 H56B 109.5
C57 C56 H56C 109.5
H56A C56 H56C 109.5
H56B C56 H56C 109.5
C41 C40 C39 119.5(5)
C41 C40 H40 120.3
C39 C40 H40 120.3
C63 C64 C59 119.8(5)
C63 C64 H64 120.1
C59 C64 H64 120.1
C24 C25 C26 121.0(5)
C24 C25 H25 119.5
C26 C25 H25 119.5
C18 C19 C20 120.8(5)
C18 C19 H19A 119.6
C20 C19 H19A 119.6
C42 C43 C38 119.5(5)
C42 C43 H43 120.2
C38 C43 H43 120.2
C52 C51 C50 120.3(6)
C52 C51 H51 119.9
C50 C51 H51 119.9
N21 C59 C60 121.2(6)
N21 C59 C64 119.7(5)
C60 C59 C64 119.1(5)

loop_
_geom_bond_atom_site_label_1
_geom_bond_atom_site_label_2
_geom_bond_distance
S5 C46 1.745(5)
S5 C45 1.748(6)
S3 O10 1.424(4)
S3 O9 1.439(4)
S3 N19 1.617(5)
S3 C33 1.751(5)
S7 O6 1.425(4)
S7 O5 1.448(4)
S7 N16 1.621(5)
S7 C47 1.751(6)
S6 O12 1.430(4)
S6 O11 1.438(4)
S6 N11 1.621(5)
S6 C41 1.760(5)
S1 C58 1.742(6)
S1 C57 1.750(6)
S2 O7 1.426(4)
S2 O8 1.444(4)
S2 N24 1.620(5)
S2 C62 1.766(6)
S8 C55 1.737(6)
S8 C54 1.750(6)
S4 C35 1.751(5)
S4 C36 1.755(6)
O4 C14 1.265(6)
N16 C55 1.326(7)
N24 C58 1.327(7)
N26 C22 1.338(7)
N26 H26B 1.0800
N26 H26A 1.0801
N19 C35 1.317(7)
N22 C58 1.330(7)
N22 N23 1.383(6)
N22 H22 0.8800
N11 C46 1.331(7)
N18 C35 1.322(7)
N18 N17 1.377(6)
N18 H18 0.8800
N17 C36 1.284(7)
O2 C21 1.261(7)
O14 C22 1.259(6)
N5 C14 1.319(7)
N5 H5B 1.0800
N5 H5A 1.0800
O13 C7 1.262(7)
N15 C55 1.340(7)
N15 N14 1.369(6)
N15 H15 0.8800
N10 C46 1.329(7)
N10 N9 1.372(6)
N10 H10 0.8800
C4 C5 1.390(7)
C4 C3 1.405(7)
C4 C7 1.474(8)
C22 C23 1.470(7)
C45 N9 1.288(7)
C45 C44 1.498(8)
N25 C7 1.325(7)
N25 H25A 1.0801
N25 H25B 1.0800
N23 C57 1.278(7)
N14 C54 1.285(7)
C36 C37 1.487(8)
N20 C30 1.380(7)
N20 H20A 1.0805
N20 H20B 1.0803
N1 C1 1.376(7)
N1 H1A 1.0800
N1 H1B 1.0800
C11 N6 1.360(7)
C11 C12 1.400(8)
C11 C10 1.402(8)
C8 C9 1.396(7)
C8 C13 1.400(7)
C8 C14 1.481(7)
C50 N13 1.380(7)
C50 C49 1.406(8)
C50 C51 1.415(8)
N8 C26 1.375(7)
N8 H8A 1.0802
N8 H8B 1.0801
C17 C18 1.393(7)
C17 C16 1.406(8)
C17 C21 1.469(8)
C9 C10 1.385(8)
C9 H9 0.9500
C18 C19 1.380(8)
C18 H18A 0.9500
C48 C49 1.368(8)
C48 C47 1.405(8)
C48 H48 0.9500
C5 C6 1.381(8)
C5 H5 0.9500
N21 C59 1.388(7)
N21 H21A 1.0802
N21 H21B 1.0801
C54 C53 1.484(8)
N4 C21 1.320(7)
N4 H4B 1.0801
N4 H4A 1.0802
C41 C40 1.379(8)
C41 C42 1.384(8)
C61 C62 1.378(8)
C61 C60 1.392(8)
C61 H61 0.9500
C26 C27 1.402(7)
C26 C25 1.409(8)
N6 H6A 1.0800
N6 H6B 1.0800
C2 C3 1.368(8)
C2 C1 1.403(8)
C2 H2 0.9500
C39 C40 1.389(8)
C39 C38 1.392(8)
C39 H39 0.9500
N12 C38 1.389(7)
N12 H12B 1.0801
N12 H12A 1.0803
N3 C20 1.355(7)
N3 H3B 1.0801
N3 H3A 1.0801
C27 C28 1.375(8)
C27 H27 0.9500
C13 C12 1.386(8)
C13 H13 0.9500
C57 C56 1.494(7)
N13 H13B 1.0800
N13 H13A 1.0800
C32 C31 1.371(8)
C32 C33 1.400(7)
C32 H32 0.9500
C3 H3 0.9500
C23 C28 1.394(8)
C23 C24 1.405(7)
C12 H12 0.9500
C16 C15 1.375(8)
C16 H16A 0.9500
C29 C34 1.388(8)
C29 C30 1.397(8)
C29 H29 0.9500
C42 C43 1.375(8)
C42 H42 0.9500
C63 C64 1.367(8)
C63 C62 1.393(7)
C63 H63 0.9500
C34 C33 1.399(8)
C34 H34 0.9500
C31 C30 1.411(8)
C31 H31 0.9500
C6 C1 1.407(8)
C6 H6 0.9500
C20 C19 1.400(8)
C20 C15 1.409(8)
C60 C59 1.394(8)
C60 H60 0.9500
C47 C52 1.385(8)
C52 C51 1.382(8)
C52 H52 0.9500
C53 H53A 0.9800
C53 H53B 0.9800
C53 H53C 0.9800
C28 H28 0.9500
C10 H10A 0.9500
C24 C25 1.388(8)
C24 H24A 0.9500
C49 H49 0.9500
C44 H44A 0.9800
C44 H44B 0.9800
C44 H44C 0.9800
C38 C43 1.393(9)
C37 H37A 0.9800
C37 H37B 0.9800
C37 H37C 0.9800
C15 H15A 0.9500
C56 H56A 0.9800
C56 H56B 0.9800
C56 H56C 0.9800
C40 H40 0.9500
C64 C59 1.398(9)
C64 H64 0.9500
C25 H25 0.9500
C19 H19A 0.9500
C43 H43 0.9500
C51 H51 0.9500

loop_
_geom_torsion_atom_site_label_1
_geom_torsion_atom_site_label_2
_geom_torsion_atom_site_label_3
_geom_torsion_atom_site_label_4
_geom_torsion
O6 S7 N16 C55 27.0(5)
O5 S7 N16 C55 156.1(4)
C47 S7 N16 C55 -89.4(5)
O7 S2 N24 C58 -22.2(5)
O8 S2 N24 C58 -150.1(5)
C62 S2 N24 C58 95.8(5)
O10 S3 N19 C35 29.4(5)
O9 S3 N19 C35 159.2(4)
C33 S3 N19 C35 -87.0(5)
O12 S6 N11 C46 -26.4(5)
O11 S6 N11 C46 -154.4(4)
C41 S6 N11 C46 91.6(5)
C35 N18 N17 C36 0.2(7)
C46 S5 C45 N9 -1.2(4)
C46 S5 C45 C44 178.3(5)
S2 N24 C58 N22 -170.3(4)
S2 N24 C58 S1 10.4(8)
N23 N22 C58 N24 179.1(5)
N23 N22 C58 S1 -1.4(6)
C57 S1 C58 N24 -179.2(6)
C57 S1 C58 N22 1.4(4)
N9 N10 C46 N11 -179.5(5)
N9 N10 C46 S5 -0.6(6)
S6 N11 C46 N10 -168.4(4)
S6 N11 C46 S5 13.0(7)
C45 S5 C46 N10 0.9(4)
C45 S5 C46 N11 179.7(6)
C58 N22 N23 C57 0.6(7)
C55 N15 N14 C54 -0.1(7)
N18 N17 C36 C37 -179.9(5)
N18 N17 C36 S4 -1.0(6)
C35 S4 C36 N17 1.1(5)
C35 S4 C36 C37 -180.0(5)
C44 C45 N9 N10 -178.5(5)
S5 C45 N9 N10 1.0(6)
C46 N10 N9 C45 -0.3(7)
S7 N16 C55 N15 167.7(4)
S7 N16 C55 S8 -13.6(8)
N14 N15 C55 N16 -180.0(5)
N14 N15 C55 S8 1.0(6)
C54 S8 C55 N16 180.0(6)
C54 S8 C55 N15 -1.1(4)
C13 C8 C9 C10 1.0(8)
C14 C8 C9 C10 -176.3(5)
C16 C17 C18 C19 1.3(8)
C21 C17 C18 C19 -176.3(5)
C3 C4 C5 C6 -1.3(8)
C7 C4 C5 C6 -177.3(5)
N15 N14 C54 C53 178.8(5)
N15 N14 C54 S8 -0.8(6)
C55 S8 C54 N14 1.2(5)
C55 S8 C54 C53 -178.5(5)
O12 S6 C41 C40 6.0(5)
O11 S6 C41 C40 134.7(4)
N11 S6 C41 C40 -113.4(5)
O12 S6 C41 C42 -173.4(4)
O11 S6 C41 C42 -44.7(5)
N11 S6 C41 C42 67.3(5)
C5 C4 C7 O13 167.3(5)
C3 C4 C7 O13 -8.7(8)
C5 C4 C7 N25 -12.6(8)
C3 C4 C7 N25 171.4(5)
C9 C8 C14 O4 8.9(7)
C13 C8 C14 O4 -168.1(5)
C9 C8 C14 N5 -170.8(5)
C13 C8 C14 N5 12.2(8)
N8 C26 C27 C28 178.6(5)
C25 C26 C27 C28 -2.1(8)
C9 C8 C13 C12 -0.2(8)
C14 C8 C13 C12 176.8(5)
N22 N23 C57 C56 -178.5(5)
N22 N23 C57 S1 0.6(6)
C58 S1 C57 N23 -1.2(5)
C58 S1 C57 C56 178.0(5)
C1 C2 C3 C4 0.8(8)
C5 C4 C3 C2 0.2(8)
C7 C4 C3 C2 176.5(5)
O14 C22 C23 C28 -9.6(8)
N26 C22 C23 C28 170.1(5)
O14 C22 C23 C24 166.5(5)
N26 C22 C23 C24 -13.8(8)
C8 C13 C12 C11 -0.5(8)
N6 C11 C12 C13 178.3(5)
C10 C11 C12 C13 0.5(8)
C18 C17 C16 C15 -1.0(8)
C21 C17 C16 C15 176.4(5)
C40 C41 C42 C43 -0.5(9)
S6 C41 C42 C43 178.8(5)
C30 C29 C34 C33 -1.1(8)
C33 C32 C31 C30 -0.3(8)
C4 C5 C6 C1 1.4(8)
C62 C61 C60 C59 0.0(8)
C49 C48 C47 C52 1.2(8)
C49 C48 C47 S7 -177.2(4)
O6 S7 C47 C52 -2.5(5)
O5 S7 C47 C52 -132.7(5)
N16 S7 C47 C52 115.6(5)
O6 S7 C47 C48 175.9(4)
O5 S7 C47 C48 45.7(5)
N16 S7 C47 C48 -66.1(5)
C29 C34 C33 C32 -0.3(8)
C29 C34 C33 S3 178.7(4)
C31 C32 C33 C34 1.0(8)
C31 C32 C33 S3 -178.0(4)
O10 S3 C33 C34 -2.0(5)
O9 S3 C33 C34 -131.8(4)
N19 S3 C33 C34 116.5(5)
O10 S3 C33 C32 177.0(4)
O9 S3 C33 C32 47.2(5)
N19 S3 C33 C32 -64.5(5)
C48 C47 C52 C51 -0.5(8)
S7 C47 C52 C51 177.9(4)
C34 C29 C30 N20 177.6(5)
C34 C29 C30 C31 1.8(8)
C32 C31 C30 N20 -177.0(5)
C32 C31 C30 C29 -1.1(8)
C26 C27 C28 C23 2.3(8)
C24 C23 C28 C27 -0.9(8)
C22 C23 C28 C27 175.4(5)
C3 C2 C1 N1 178.0(5)
C3 C2 C1 C6 -0.6(8)
C5 C6 C1 N1 -179.0(5)
C5 C6 C1 C2 -0.5(8)
C8 C9 C10 C11 -1.0(8)
N6 C11 C10 C9 -177.5(5)
C12 C11 C10 C9 0.3(8)
C60 C61 C62 C63 0.6(8)
C60 C61 C62 S2 -178.8(4)
C64 C63 C62 C61 -1.4(8)
C64 C63 C62 S2 178.1(4)
O7 S2 C62 C61 8.6(5)
O8 S2 C62 C61 137.6(4)
N24 S2 C62 C61 -110.4(4)
O7 S2 C62 C63 -170.9(4)
O8 S2 C62 C63 -41.9(5)
N24 S2 C62 C63 70.1(5)
C28 C23 C24 C25 -0.6(8)
C22 C23 C24 C25 -176.6(5)
C47 C48 C49 C50 -0.4(8)
N13 C50 C49 C48 -177.9(5)
C51 C50 C49 C48 -1.1(8)
S3 N19 C35 N18 166.7(4)
S3 N19 C35 S4 -13.8(8)
N17 N18 C35 N19 -179.8(5)
N17 N18 C35 S4 0.6(6)
C36 S4 C35 N19 179.6(6)
C36 S4 C35 N18 -0.9(4)
C40 C39 C38 N12 -177.6(5)
C40 C39 C38 C43 -1.4(8)
C18 C17 C21 O2 10.9(7)
C16 C17 C21 O2 -166.6(5)
C18 C17 C21 N4 -167.9(5)
C16 C17 C21 N4 14.6(8)
C17 C16 C15 C20 -0.3(9)
N3 C20 C15 C16 179.1(6)
C19 C20 C15 C16 1.3(8)
C42 C41 C40 C39 -0.3(8)
S6 C41 C40 C39 -179.6(4)
C38 C39 C40 C41 1.3(8)
C62 C63 C64 C59 1.4(9)
C23 C24 C25 C26 0.7(8)
N8 C26 C25 C24 179.9(5)
C27 C26 C25 C24 0.6(8)
C17 C18 C19 C20 -0.2(8)
N3 C20 C19 C18 -178.9(5)
C15 C20 C19 C18 -1.1(8)
C41 C42 C43 C38 0.4(9)
N12 C38 C43 C42 176.8(5)
C39 C38 C43 C42 0.6(8)
C47 C52 C51 C50 -1.0(8)
N13 C50 C51 C52 178.6(5)
C49 C50 C51 C52 1.8(8)
C61 C60 C59 N21 -177.9(5)
C61 C60 C59 C64 0.0(8)
C63 C64 C59 N21 177.3(5)
C63 C64 C59 C60 -0.7(8)
